data_7207455
loop_
_publ_author_name
'Zhang, Xiu-Tang'
'Fan, Li-Ming'
'Zhao, Xian'
'Sun, Di'
'Li, Da-Cheng'
'Dou, Jian-Min'

_publ_section_title
;
 Syntheses, crystal structures, and properties of five mixed-ligand
 coordination polymers based on novel
 quaterphenyl-2,5,2&#x2032;,5&#x2032;-tetracarboxylic acid ligand
;
_journal_issue 6
_journal_name_full CrystEngComm
_journal_page_first 2053
_journal_paper_doi 10.1039/c2ce06329h
_journal_volume 14
_journal_year 2012
_chemical_formula_sum 'C68 H42 N4 O18 Zn3'
_chemical_formula_weight 1399.17
_chemical_name_systematic
;
?
;
_space_group_IT_number 15
_symmetry_cell_setting monoclinic
_symmetry_space_group_name_Hall '-C 2yc'
_symmetry_space_group_name_H-M 'C 1 2/c 1'
_atom_sites_solution_hydrogens geom
_atom_sites_solution_primary direct
_atom_sites_solution_secondary difmap
_audit_creation_method SHELXL-97
_cell_angle_alpha 90.00
_cell_angle_beta 116.921(3)
_cell_angle_gamma 90.00
_cell_formula_units_Z 4
_cell_length_a 22.908(3)
_cell_length_b 14.679(3)
_cell_length_c 18.591(4)
_cell_measurement_reflns_used 6767
_cell_measurement_temperature 298(2)
_cell_measurement_theta_max 52.805
_cell_measurement_theta_min 4.706
_cell_volume 5574.1(18)
_computing_structure_refinement 'SHELXL-97 (Sheldrick, 1997)'
_computing_structure_solution 'SHELXS-97 (Sheldrick, 1990)'
_diffrn_ambient_temperature 298(2)
_diffrn_measured_fraction_theta_full 0.998
_diffrn_measured_fraction_theta_max 0.998
_diffrn_radiation_monochromator graphite
_diffrn_radiation_source 'fine-focus sealed tube'
_diffrn_radiation_type MoK\a
_diffrn_radiation_wavelength 0.71073
_diffrn_reflns_av_R_equivalents 0.0282
_diffrn_reflns_av_sigmaI/netI 0.0247
_diffrn_reflns_limit_h_max 26
_diffrn_reflns_limit_h_min -27
_diffrn_reflns_limit_k_max 17
_diffrn_reflns_limit_k_min -17
_diffrn_reflns_limit_l_max 22
_diffrn_reflns_limit_l_min -22
_diffrn_reflns_number 19143
_diffrn_reflns_theta_full 25.00
_diffrn_reflns_theta_max 25.00
_diffrn_reflns_theta_min 2.35
_exptl_absorpt_coefficient_mu 1.367
_exptl_absorpt_correction_T_max 0.8985
_exptl_absorpt_correction_T_min 0.8531
_exptl_absorpt_correction_type multi-scan
_exptl_absorpt_process_details sadabs
_exptl_crystal_density_diffrn 1.667
_exptl_crystal_density_method 'not measured'
_exptl_crystal_F_000 2848
_exptl_crystal_size_max 0.12
_exptl_crystal_size_mid 0.10
_exptl_crystal_size_min 0.08
_refine_diff_density_max 0.983
_refine_diff_density_min -2.077
_refine_diff_density_rms 0.110
_refine_ls_extinction_method none
_refine_ls_goodness_of_fit_ref 1.002
_refine_ls_hydrogen_treatment mixed
_refine_ls_matrix_type full
_refine_ls_number_parameters 429
_refine_ls_number_reflns 4902
_refine_ls_number_restraints 4
_refine_ls_restrained_S_all 1.002
_refine_ls_R_factor_all 0.0621
_refine_ls_R_factor_gt 0.0506
_refine_ls_shift/su_max 0.000
_refine_ls_shift/su_mean 0.000
_refine_ls_structure_factor_coef Fsqd
_refine_ls_weighting_details 'calc w=1/[\s^2^(Fo^2^)+(0.0980P)^2^+34.9840P] where P=(Fo^2^+2Fc^2^)/3'
_refine_ls_weighting_scheme calc
_refine_ls_wR_factor_gt 0.1534
_refine_ls_wR_factor_ref 0.1628
_reflns_number_gt 4095
_reflns_number_total 4902
_reflns_threshold_expression >2sigma(I)
_cod_data_source_file c2ce06329h.txt
_cod_data_source_block zn
_cod_original_cell_volume 5574.0(19)
_cod_original_sg_symbol_H-M c2/c
_cod_database_code 7207455

loop_
_symmetry_equiv_pos_as_xyz
'x, y, z'
'-x, y, -z+1/2'
'x+1/2, y+1/2, z'
'-x+1/2, y+1/2, -z+1/2'
'-x, -y, -z'
'x, -y, z-1/2'
'-x+1/2, -y+1/2, -z'
'x+1/2, -y+1/2, z-1/2'

loop_
_atom_site_label
_atom_site_type_symbol
_atom_site_fract_x
_atom_site_fract_y
_atom_site_fract_z
_atom_site_U_iso_or_equiv
_atom_site_adp_type
_atom_site_occupancy
_atom_site_symmetry_multiplicity
_atom_site_calc_flag
_atom_site_refinement_flags
C1 C 0.2678(3) 0.5328(4) 0.6242(3) 0.0400(12) Uani 1 1 d .
H1 H 0.3010 0.5319 0.6084 0.048 Uiso 1 1 calc R
C2 C 0.2441(3) 0.6168(4) 0.6340(4) 0.0526(15) Uani 1 1 d .
H2 H 0.2606 0.6704 0.6237 0.063 Uiso 1 1 calc R
C3 C 0.1965(3) 0.6201(4) 0.6590(4) 0.0536(15) Uani 1 1 d .
H3 H 0.1809 0.6759 0.6667 0.064 Uiso 1 1 calc R
C4 C 0.1715(3) 0.5391(4) 0.6728(3) 0.0424(12) Uani 1 1 d .
C5 C 0.1968(2) 0.4564(3) 0.6595(3) 0.0310(10) Uani 1 1 d .
C6 C 0.1723(2) 0.3712(3) 0.6714(3) 0.0309(10) Uani 1 1 d .
C7 C 0.1228(2) 0.3698(4) 0.6967(3) 0.0394(12) Uani 1 1 d .
C8 C 0.0987(3) 0.4551(5) 0.7103(3) 0.0492(15) Uani 1 1 d .
H8 H 0.0665 0.4548 0.7278 0.059 Uiso 1 1 calc R
C9 C 0.1210(3) 0.5348(5) 0.6985(4) 0.0526(15) Uani 1 1 d .
H9 H 0.1036 0.5886 0.7070 0.063 Uiso 1 1 calc R
C10 C 0.1007(3) 0.2847(5) 0.7070(3) 0.0462(14) Uani 1 1 d .
H10 H 0.0688 0.2808 0.7247 0.055 Uiso 1 1 calc R
C11 C 0.1256(3) 0.2069(4) 0.6912(3) 0.0481(14) Uani 1 1 d .
H11 H 0.1103 0.1501 0.6970 0.058 Uiso 1 1 calc R
C12 C 0.1743(3) 0.2144(4) 0.6664(3) 0.0392(12) Uani 1 1 d .
H12 H 0.1912 0.1613 0.6559 0.047 Uiso 1 1 calc R
C13 C 0.19581(19) 0.3551(3) 0.4367(2) 0.0241(9) Uani 1 1 d .
C14 C 0.1739(2) 0.4526(3) 0.4247(2) 0.0235(9) Uani 1 1 d .
C15 C 0.2164(2) 0.5213(3) 0.4256(3) 0.0312(10) Uani 1 1 d .
H15 H 0.2574 0.5058 0.4302 0.037 Uiso 1 1 calc R
C16 C 0.1986(2) 0.6119(3) 0.4198(3) 0.0335(11) Uani 1 1 d .
H16 H 0.2281 0.6572 0.4228 0.040 Uiso 1 1 calc R
C17 C 0.1363(2) 0.6350(3) 0.4093(3) 0.0282(10) Uani 1 1 d .
C18 C 0.1164(2) 0.7325(3) 0.3984(3) 0.0323(10) Uani 1 1 d .
C19 C 0.0937(2) 0.5669(3) 0.4082(3) 0.0258(9) Uani 1 1 d .
H19 H 0.0524 0.5828 0.4018 0.031 Uiso 1 1 calc R
C20 C 0.1116(2) 0.4761(3) 0.4163(2) 0.0225(9) Uani 1 1 d .
C21 C 0.06552(19) 0.4031(3) 0.4141(2) 0.0211(8) Uani 1 1 d .
C22 C 0.0390(2) 0.4012(3) 0.4682(3) 0.0273(9) Uani 1 1 d .
H22 H 0.0465 0.4496 0.5037 0.033 Uiso 1 1 calc R
C23 C 0.0015(2) 0.3279(3) 0.4698(3) 0.0273(10) Uani 1 1 d .
H23 H -0.0155 0.3278 0.5067 0.033 Uiso 1 1 calc R
C24 C -0.0115(2) 0.2542(3) 0.4173(2) 0.0213(8) Uani 1 1 d .
C25 C 0.0124(2) 0.2589(3) 0.3603(2) 0.0240(9) Uani 1 1 d .
H25 H 0.0028 0.2123 0.3228 0.029 Uiso 1 1 calc R
C26 C 0.0500(2) 0.3320(3) 0.3587(3) 0.0247(9) Uani 1 1 d .
H26 H 0.0652 0.3336 0.3200 0.030 Uiso 1 1 calc R
C27 C -0.0453(2) 0.1715(3) 0.4262(2) 0.0224(9) Uani 1 1 d .
C28 C -0.0308(2) 0.1425(3) 0.5045(3) 0.0246(9) Uani 1 1 d .
H28 H -0.0020 0.1768 0.5483 0.029 Uiso 1 1 calc R
C29 C -0.0581(2) 0.0646(3) 0.5189(3) 0.0252(9) Uani 1 1 d .
C30 C -0.1013(2) 0.0133(3) 0.4543(3) 0.0316(10) Uani 1 1 d .
H30 H -0.1200 -0.0390 0.4631 0.038 Uiso 1 1 calc R
C31 C -0.1164(2) 0.0399(3) 0.3770(3) 0.0343(11) Uani 1 1 d .
H31 H -0.1460 0.0056 0.3338 0.041 Uiso 1 1 calc R
C32 C -0.0883(2) 0.1177(3) 0.3620(3) 0.0252(9) Uani 1 1 d .
C33 C -0.1095(2) 0.1378(3) 0.2742(3) 0.0288(10) Uani 1 1 d .
C34 C -0.0396(2) 0.0346(3) 0.6023(3) 0.0291(10) Uani 1 1 d .
N1 N 0.24524(19) 0.4539(3) 0.6362(2) 0.0311(9) Uani 1 1 d .
N2 N 0.19759(18) 0.2933(3) 0.6570(2) 0.0290(8) Uani 1 1 d .
O1 O 0.28630(16) 0.1779(2) 0.61211(18) 0.0293(7) Uani 1 1 d .
O2 O 0.32853(15) 0.3588(2) 0.56590(19) 0.0306(7) Uani 1 1 d D
O3 O 0.19313(14) 0.31232(19) 0.49449(18) 0.0253(7) Uani 1 1 d .
O4 O 0.1540(2) 0.7957(2) 0.4192(3) 0.0609(12) Uani 1 1 d .
O5 O 0.05238(18) 0.7424(2) 0.3615(2) 0.0418(9) Uani 1 1 d D
O6 O -0.08250(17) 0.0960(3) 0.23828(19) 0.0410(8) Uani 1 1 d .
O7 O -0.15604(17) 0.1917(2) 0.24128(19) 0.0373(8) Uani 1 1 d .
O8 O -0.00925(17) 0.0882(2) 0.6613(2) 0.0373(8) Uani 1 1 d .
O9 O -0.05213(17) -0.0447(2) 0.6156(2) 0.0420(9) Uani 1 1 d .
Zn1 Zn 0.27140(2) 0.31530(3) 0.62042(3) 0.02721(19) Uani 1 1 d .
Zn2 Zn 0.0000 0.02261(5) 0.2500 0.0344(2) Uani 1 2 d S
H2W H 0.329(3) 0.318(3) 0.536(3) 0.080 Uiso 1 1 d D
H1W H 0.3649(11) 0.377(4) 0.598(3) 0.080 Uiso 1 1 d D
H5A H 0.043(4) 0.7965(13) 0.358(5) 0.080 Uiso 1 1 d D

loop_
_atom_site_aniso_label
_atom_site_aniso_U_11
_atom_site_aniso_U_22
_atom_site_aniso_U_33
_atom_site_aniso_U_23
_atom_site_aniso_U_13
_atom_site_aniso_U_12
C1 0.042(3) 0.036(3) 0.041(3) -0.005(2) 0.018(2) -0.005(2)
C2 0.062(4) 0.034(3) 0.061(4) -0.005(3) 0.027(3) -0.006(3)
C3 0.062(4) 0.033(3) 0.061(4) -0.005(3) 0.024(3) 0.008(3)
C4 0.041(3) 0.046(3) 0.037(3) -0.003(2) 0.014(2) 0.012(2)
C5 0.028(2) 0.036(3) 0.024(2) -0.0017(19) 0.0083(19) 0.005(2)
C6 0.023(2) 0.044(3) 0.021(2) -0.0052(19) 0.0062(18) 0.003(2)
C7 0.027(2) 0.067(4) 0.025(2) 0.003(2) 0.012(2) 0.003(2)
C8 0.038(3) 0.077(4) 0.038(3) 0.002(3) 0.023(2) 0.018(3)
C9 0.047(3) 0.068(4) 0.046(3) -0.003(3) 0.024(3) 0.025(3)
C10 0.030(3) 0.079(4) 0.032(3) 0.005(3) 0.016(2) -0.005(3)
C11 0.041(3) 0.059(4) 0.044(3) 0.003(3) 0.020(3) -0.014(3)
C12 0.041(3) 0.038(3) 0.037(3) -0.003(2) 0.017(2) -0.007(2)
C13 0.015(2) 0.025(2) 0.026(2) -0.0034(18) 0.0035(17) -0.0005(16)
C14 0.023(2) 0.024(2) 0.022(2) -0.0002(17) 0.0099(17) -0.0003(17)
C15 0.020(2) 0.030(2) 0.044(3) 0.001(2) 0.014(2) -0.0012(18)
C16 0.026(2) 0.029(2) 0.047(3) 0.002(2) 0.017(2) -0.0084(19)
C17 0.031(2) 0.022(2) 0.031(2) 0.0008(18) 0.014(2) -0.0021(18)
C18 0.036(3) 0.027(2) 0.040(3) -0.002(2) 0.022(2) -0.002(2)
C19 0.024(2) 0.027(2) 0.028(2) 0.0009(18) 0.0125(18) 0.0012(17)
C20 0.022(2) 0.026(2) 0.019(2) -0.0023(16) 0.0088(17) -0.0039(17)
C21 0.019(2) 0.020(2) 0.024(2) 0.0028(16) 0.0093(17) 0.0019(16)
C22 0.030(2) 0.023(2) 0.032(2) -0.0057(18) 0.016(2) -0.0012(18)
C23 0.032(2) 0.028(2) 0.028(2) -0.0020(18) 0.020(2) -0.0034(19)
C24 0.020(2) 0.022(2) 0.021(2) 0.0011(16) 0.0089(17) -0.0004(16)
C25 0.028(2) 0.021(2) 0.020(2) -0.0031(16) 0.0083(18) -0.0041(17)
C26 0.026(2) 0.027(2) 0.023(2) 0.0000(17) 0.0124(18) -0.0036(17)
C27 0.021(2) 0.021(2) 0.023(2) 0.0019(16) 0.0076(17) 0.0001(16)
C28 0.026(2) 0.026(2) 0.022(2) 0.0001(17) 0.0108(18) -0.0004(18)
C29 0.022(2) 0.026(2) 0.030(2) 0.0048(18) 0.0142(18) 0.0024(17)
C30 0.030(2) 0.026(2) 0.037(3) 0.0054(19) 0.015(2) -0.0078(19)
C31 0.032(3) 0.033(3) 0.030(2) 0.000(2) 0.007(2) -0.012(2)
C32 0.023(2) 0.028(2) 0.022(2) 0.0041(17) 0.0071(18) -0.0013(17)
C33 0.031(2) 0.026(2) 0.024(2) 0.0014(18) 0.0082(19) -0.0079(19)
C34 0.024(2) 0.034(3) 0.034(3) 0.009(2) 0.017(2) 0.0077(19)
N1 0.032(2) 0.033(2) 0.028(2) -0.0067(16) 0.0134(17) -0.0045(17)
N2 0.027(2) 0.033(2) 0.0244(19) -0.0054(16) 0.0090(16) -0.0051(16)
O1 0.0349(17) 0.0266(16) 0.0286(16) 0.0000(13) 0.0162(14) 0.0048(13)
O2 0.0256(16) 0.0334(18) 0.0321(17) -0.0075(14) 0.0124(14) -0.0072(14)
O3 0.0238(15) 0.0249(15) 0.0238(15) 0.0012(12) 0.0077(13) 0.0012(12)
O4 0.051(2) 0.0246(19) 0.109(4) -0.005(2) 0.038(3) -0.0108(18)
O5 0.038(2) 0.0267(18) 0.061(2) -0.0005(17) 0.0227(18) 0.0053(15)
O6 0.0371(19) 0.055(2) 0.0273(17) 0.0001(16) 0.0112(15) 0.0139(16)
O7 0.040(2) 0.0385(19) 0.0255(17) 0.0053(14) 0.0084(15) 0.0096(15)
O8 0.050(2) 0.0345(18) 0.0327(18) 0.0041(15) 0.0231(16) 0.0064(16)
O9 0.044(2) 0.039(2) 0.043(2) 0.0174(16) 0.0194(17) -0.0067(16)
Zn1 0.0286(3) 0.0273(3) 0.0272(3) -0.0042(2) 0.0139(2) -0.0011(2)
Zn2 0.0375(5) 0.0353(5) 0.0293(4) 0.000 0.0140(4) 0.000

loop_
_atom_type_symbol
_atom_type_description
_atom_type_scat_dispersion_real
_atom_type_scat_dispersion_imag
_atom_type_scat_source
C C 0.0033 0.0016 'International Tables Vol C Tables 4.2.6.8 and 6.1.1.4'
H H 0.0000 0.0000 'International Tables Vol C Tables 4.2.6.8 and 6.1.1.4'
N N 0.0061 0.0033 'International Tables Vol C Tables 4.2.6.8 and 6.1.1.4'
O O 0.0106 0.0060 'International Tables Vol C Tables 4.2.6.8 and 6.1.1.4'
Zn Zn 0.2839 1.4301 'International Tables Vol C Tables 4.2.6.8 and 6.1.1.4'

loop_
_geom_angle_atom_site_label_1
_geom_angle_atom_site_label_2
_geom_angle_atom_site_label_3
_geom_angle
_geom_angle_site_symmetry_1
_geom_angle_site_symmetry_3
_geom_angle_publ_flag
N1 C1 C2 123.1(5) . . ?
N1 C1 H1 118.5 . . ?
C2 C1 H1 118.5 . . ?
C3 C2 C1 119.6(5) . . ?
C3 C2 H2 120.2 . . ?
C1 C2 H2 120.2 . . ?
C2 C3 C4 119.4(5) . . ?
C2 C3 H3 120.3 . . ?
C4 C3 H3 120.3 . . ?
C3 C4 C5 117.7(5) . . ?
C3 C4 C9 123.9(5) . . ?
C5 C4 C9 118.4(5) . . ?
N1 C5 C4 122.4(5) . . ?
N1 C5 C6 117.4(4) . . ?
C4 C5 C6 120.2(4) . . ?
N2 C6 C7 122.1(5) . . ?
N2 C6 C5 118.2(4) . . ?
C7 C6 C5 119.7(5) . . ?
C10 C7 C6 117.1(5) . . ?
C10 C7 C8 124.3(5) . . ?
C6 C7 C8 118.6(5) . . ?
C9 C8 C7 121.8(5) . . ?
C9 C8 H8 119.1 . . ?
C7 C8 H8 119.1 . . ?
C8 C9 C4 121.3(5) . . ?
C8 C9 H9 119.4 . . ?
C4 C9 H9 119.4 . . ?
C11 C10 C7 120.5(5) . . ?
C11 C10 H10 119.8 . . ?
C7 C10 H10 119.8 . . ?
C10 C11 C12 118.7(5) . . ?
C10 C11 H11 120.7 . . ?
C12 C11 H11 120.7 . . ?
N2 C12 C11 123.1(5) . . ?
N2 C12 H12 118.5 . . ?
C11 C12 H12 118.5 . . ?
O1 C13 O3 125.4(4) 7_556 . ?
O1 C13 C14 117.3(4) 7_556 . ?
O3 C13 C14 117.2(4) . . ?
C15 C14 C20 119.4(4) . . ?
C15 C14 C13 120.2(4) . . ?
C20 C14 C13 120.3(4) . . ?
C16 C15 C14 121.0(4) . . ?
C16 C15 H15 119.5 . . ?
C14 C15 H15 119.5 . . ?
C15 C16 C17 119.5(4) . . ?
C15 C16 H16 120.2 . . ?
C17 C16 H16 120.2 . . ?
C19 C17 C16 119.7(4) . . ?
C19 C17 C18 121.4(4) . . ?
C16 C17 C18 118.9(4) . . ?
O4 C18 O5 123.3(5) . . ?
O4 C18 C17 124.6(4) . . ?
O5 C18 C17 112.1(4) . . ?
C20 C19 C17 121.4(4) . . ?
C20 C19 H19 119.3 . . ?
C17 C19 H19 119.3 . . ?
C19 C20 C14 119.0(4) . . ?
C19 C20 C21 121.3(4) . . ?
C14 C20 C21 119.8(4) . . ?
C22 C21 C26 118.1(4) . . ?
C22 C21 C20 122.0(4) . . ?
C26 C21 C20 119.9(4) . . ?
C23 C22 C21 120.6(4) . . ?
C23 C22 H22 119.7 . . ?
C21 C22 H22 119.7 . . ?
C22 C23 C24 121.7(4) . . ?
C22 C23 H23 119.1 . . ?
C24 C23 H23 119.1 . . ?
C23 C24 C25 117.3(4) . . ?
C23 C24 C27 120.8(4) . . ?
C25 C24 C27 121.8(4) . . ?
C26 C25 C24 121.1(4) . . ?
C26 C25 H25 119.4 . . ?
C24 C25 H25 119.4 . . ?
C25 C26 C21 121.1(4) . . ?
C25 C26 H26 119.5 . . ?
C21 C26 H26 119.5 . . ?
C32 C27 C28 117.3(4) . . ?
C32 C27 C24 124.5(4) . . ?
C28 C27 C24 118.2(4) . . ?
C29 C28 C27 122.3(4) . . ?
C29 C28 H28 118.8 . . ?
C27 C28 H28 118.8 . . ?
C30 C29 C28 119.3(4) . . ?
C30 C29 C34 120.1(4) . . ?
C28 C29 C34 120.5(4) . . ?
C31 C30 C29 119.8(4) . . ?
C31 C30 H30 120.1 . . ?
C29 C30 H30 120.1 . . ?
C30 C31 C32 121.3(4) . . ?
C30 C31 H31 119.4 . . ?
C32 C31 H31 119.4 . . ?
C27 C32 C31 120.0(4) . . ?
C27 C32 C33 124.9(4) . . ?
C31 C32 C33 115.1(4) . . ?
O7 C33 O6 124.5(4) . . ?
O7 C33 C32 116.3(4) . . ?
O6 C33 C32 119.1(4) . . ?
O9 C34 O8 119.4(4) . . ?
O9 C34 C29 120.1(4) . . ?
O8 C34 C29 120.4(4) . . ?
C1 N1 C5 117.7(4) . . ?
C1 N1 Zn1 129.8(3) . . ?
C5 N1 Zn1 112.4(3) . . ?
C12 N2 C6 118.5(4) . . ?
C12 N2 Zn1 127.4(3) . . ?
C6 N2 Zn1 114.1(3) . . ?
C13 O1 Zn1 123.6(3) 7_556 . ?
Zn1 O2 H2W 108(4) . . ?
Zn1 O2 H1W 114(5) . . ?
C13 O3 Zn1 124.0(3) . . ?
C18 O5 H5A 110(5) . . ?
C33 O6 Zn2 146.3(3) . . ?
C33 O7 Zn1 125.5(3) . 8_455 ?
C34 O8 Zn2 91.1(3) . 5_556 ?
C34 O9 Zn2 91.8(3) . 5_556 ?
O1 Zn1 O2 95.84(13) . . y
O1 Zn1 O7 87.39(13) . 8_556 y
O2 Zn1 O7 99.65(13) . 8_556 y
O1 Zn1 N2 93.34(14) . . y
O2 Zn1 N2 166.57(14) . . y
O7 Zn1 N2 90.52(14) 8_556 . y
O1 Zn1 N1 171.22(14) . . y
O2 Zn1 N1 92.90(14) . . y
O7 Zn1 N1 91.98(14) 8_556 . y
N2 Zn1 N1 77.91(15) . . y
O1 Zn1 O3 89.07(11) . . y
O2 Zn1 O3 82.99(12) . . y
O7 Zn1 O3 175.78(12) 8_556 . y
N2 Zn1 O3 87.39(13) . . y
N1 Zn1 O3 91.17(13) . . y
O6 Zn2 O6 118.2(2) . 2 y
O6 Zn2 O9 92.37(13) . 5_556 y
O6 Zn2 O9 79.11(12) 2 5_556 y
O6 Zn2 O9 79.11(12) . 6 y
O6 Zn2 O9 92.37(13) 2 6 y
O9 Zn2 O9 163.47(18) 5_556 6 y
O6 Zn2 O8 120.79(13) . 6 y
O6 Zn2 O8 103.20(13) 2 6 y
O9 Zn2 O8 137.86(13) 5_556 6 y
O9 Zn2 O8 57.71(12) 6 6 y
O6 Zn2 O8 103.20(13) . 5_556 y
O6 Zn2 O8 120.79(13) 2 5_556 y
O9 Zn2 O8 57.71(12) 5_556 5_556 y
O9 Zn2 O8 137.86(13) 6 5_556 y
O8 Zn2 O8 87.75(17) 6 5_556 y

loop_
_geom_bond_atom_site_label_1
_geom_bond_atom_site_label_2
_geom_bond_distance
_geom_bond_site_symmetry_2
_geom_bond_publ_flag
C1 N1 1.328(6) . ?
C1 C2 1.392(8) . ?
C1 H1 0.9300 . ?
C2 C3 1.366(9) . ?
C2 H2 0.9300 . ?
C3 C4 1.393(8) . ?
C3 H3 0.9300 . ?
C4 C5 1.416(7) . ?
C4 C9 1.437(8) . ?
C5 N1 1.362(6) . ?
C5 C6 1.429(7) . ?
C6 N2 1.362(6) . ?
C6 C7 1.410(7) . ?
C7 C10 1.394(8) . ?
C7 C8 1.437(8) . ?
C8 C9 1.334(9) . ?
C8 H8 0.9300 . ?
C9 H9 0.9300 . ?
C10 C11 1.366(9) . ?
C10 H10 0.9300 . ?
C11 C12 1.392(8) . ?
C11 H11 0.9300 . ?
C12 N2 1.319(6) . ?
C12 H12 0.9300 . ?
C13 O1 1.250(5) 7_556 ?
C13 O3 1.270(5) . ?
C13 C14 1.499(6) . ?
C14 C15 1.397(6) . ?
C14 C20 1.407(6) . ?
C15 C16 1.381(7) . ?
C15 H15 0.9300 . ?
C16 C17 1.393(6) . ?
C16 H16 0.9300 . ?
C17 C19 1.389(6) . ?
C17 C18 1.488(6) . ?
C18 O4 1.205(6) . ?
C18 O5 1.317(6) . ?
C19 C20 1.383(6) . ?
C19 H19 0.9300 . ?
C20 C21 1.491(6) . ?
C21 C22 1.391(6) . ?
C21 C26 1.395(6) . ?
C22 C23 1.385(6) . ?
C22 H22 0.9300 . ?
C23 C24 1.396(6) . ?
C23 H23 0.9300 . ?
C24 C25 1.396(6) . ?
C24 C27 1.488(6) . ?
C25 C26 1.385(6) . ?
C25 H25 0.9300 . ?
C26 H26 0.9300 . ?
C27 C32 1.399(6) . ?
C27 C28 1.405(6) . ?
C28 C29 1.385(6) . ?
C28 H28 0.9300 . ?
C29 C30 1.383(6) . ?
C29 C34 1.478(6) . ?
C30 C31 1.373(7) . ?
C30 H30 0.9300 . ?
C31 C32 1.401(6) . ?
C31 H31 0.9300 . ?
C32 C33 1.505(6) . ?
C33 O7 1.244(6) . ?
C33 O6 1.257(6) . ?
C34 O9 1.250(6) . ?
C34 O8 1.271(6) . ?
N1 Zn1 2.178(4) . y
N2 Zn1 2.114(4) . y
O1 C13 1.250(5) 7_556 ?
O1 Zn1 2.063(3) . y
O2 Zn1 2.086(3) . y
O2 H2W 0.8200(11) . ?
O2 H1W 0.8200(11) . ?
O3 Zn1 2.213(3) . ?
O5 H5A 0.8200(11) . ?
O6 Zn2 2.100(3) . y
O7 Zn1 2.107(3) 8_455 y
O8 Zn2 2.256(3) 5_556 y
O9 Zn2 2.253(4) 5_556 y
Zn1 O7 2.107(3) 8_556 y
Zn2 O6 2.100(3) 2 y
Zn2 O9 2.253(4) 5_556 y
Zn2 O9 2.253(4) 6 y
Zn2 O8 2.256(3) 6 y
Zn2 O8 2.256(3) 5_556 y

loop_
_geom_hbond_atom_site_label_D
_geom_hbond_atom_site_label_H
_geom_hbond_atom_site_label_A
_geom_hbond_distance_DH
_geom_hbond_distance_HA
_geom_hbond_distance_DA
_geom_hbond_angle_DHA
_geom_hbond_site_symmetry_A
O2 H2W O3 0.8200(11) 1.99(4) 2.705(4) 145(6) 7_556
O2 H1W O9 0.8200(11) 2.11(4) 2.837(5) 147(7) 3
O2 H1W O6 0.8200(11) 2.36(5) 2.991(5) 134(6) 8_556
O5 H5A O8 0.8200(11) 1.824(12) 2.639(5) 172(8) 5_566
